data_4107796
loop_
_publ_author_name
'Soo Hyuk Choi'
'Ilia A. Guzei'
'Lara C. Spencer'
'Samuel H. Gellman'

_publ_contact_author_address
;
Department of Chemistry
University of Wisconsin-Madison
1101 University Ave
Madison, WI  53706
USA
;
_publ_contact_author_email iguzei@chem.wisc.edu
_publ_contact_author_fax 608-262-0381
_publ_contact_author_name
;
Guzei, Ilia A. 
;
_publ_contact_author_phone 608-263-4694
_publ_section_title
;
 Crystallographic Characterization of Helical Secondary Structures in
 \a/\b-Peptides with 1:1 Residue Alternation
;
_journal_name_full 'Journal of the American Chemical Society'
_journal_page_first 6544
_journal_page_last 6550
_journal_paper_doi 10.1021/ja800355p
_journal_volume 130
_journal_year 2008
_chemical_absolute_configuration ad
_chemical_formula_moiety 'C47 H72 Cl3 N7 O10'
_chemical_formula_sum 'C47 H72 Cl3 N7 O10'
_chemical_formula_weight 1001.47
_chemical_name_systematic
; 
 ? 
;
_space_group_IT_number 1
_symmetry_cell_setting triclinic
_symmetry_Int_Tables_number 1
_symmetry_space_group_name_Hall 'P 1'
_symmetry_space_group_name_H-M 'P 1'
_atom_sites_solution_hydrogens geom
_atom_sites_solution_primary direct
_atom_sites_solution_secondary difmap
_audit_creation_method
;
manual editing of the CIF file 
created by SHELXTL Ver. 6.10
and processed with modiCIfer-09152005. 
;
_cell_angle_alpha 100.241(2)
_cell_angle_beta 107.743(2)
_cell_angle_gamma 94.394(2)
_cell_formula_units_Z 1
_cell_length_a 9.6483(14)
_cell_length_b 10.7101(15)
_cell_length_c 13.9602(19)
_cell_measurement_reflns_used 1764
_cell_measurement_temperature 100(2)
_cell_measurement_theta_max 26.3490
_cell_measurement_theta_min 2.2382
_cell_volume 1338.8(3)
_computing_cell_refinement 'SAINT Ver. 6.22  (Bruker-AXS, 2003)'
_computing_data_collection 'SMART Ver. 5.622 (Bruker-AXS, 2003)'
_computing_data_reduction 'SAINT Ver. 6.22'
_computing_molecular_graphics 'SHELXTL Ver. 6.10'
_computing_publication_material 'SHELXTL Ver. 6.10'
_computing_structure_refinement 'SHELXTL Ver. 6.10'
_computing_structure_solution 'SHELXTL Ver. 6.10 (Bruker-AXS, 2003)'
_diffrn_ambient_temperature 100(2)
_diffrn_measured_fraction_theta_full 0.974
_diffrn_measured_fraction_theta_max 0.974
_diffrn_measurement_device_type 'Bruker CCD-1000 area detector'
_diffrn_measurement_method '0.30\% \w scans'
_diffrn_radiation_monochromator graphite
_diffrn_radiation_source 'fine-focus sealed tube'
_diffrn_radiation_type Mo-K\a
_diffrn_radiation_wavelength 0.71073
_diffrn_reflns_av_R_equivalents 0.0190
_diffrn_reflns_av_sigmaI/netI 0.0311
_diffrn_reflns_limit_h_max 12
_diffrn_reflns_limit_h_min -12
_diffrn_reflns_limit_k_max 14
_diffrn_reflns_limit_k_min -14
_diffrn_reflns_limit_l_max 18
_diffrn_reflns_limit_l_min -17
_diffrn_reflns_number 17920
_diffrn_reflns_theta_full 28.30
_diffrn_reflns_theta_max 28.30
_diffrn_reflns_theta_min 1.95
_diffrn_standards_number 0
_exptl_absorpt_coefficient_mu 0.230
_exptl_absorpt_correction_T_max 0.9300
_exptl_absorpt_correction_T_min 0.9055
_exptl_absorpt_correction_type multi-scan
_exptl_absorpt_process_details
;
SADABS  (Bruker-AXS, 2003)
;
_exptl_crystal_colour colorless
_exptl_crystal_density_diffrn 1.242
_exptl_crystal_description block
_exptl_crystal_F_000 534
_exptl_crystal_size_max 0.44
_exptl_crystal_size_mid 0.33
_exptl_crystal_size_min 0.32
_refine_diff_density_max 1.045
_refine_diff_density_min -0.397
_refine_diff_density_rms 0.061
_refine_ls_abs_structure_details 'Flack H D (1983), Acta Cryst. A39, 876-881'
_refine_ls_abs_structure_Flack -0.03(4)
_refine_ls_extinction_method none
_refine_ls_goodness_of_fit_ref 1.034
_refine_ls_hydrogen_treatment constr
_refine_ls_matrix_type full
_refine_ls_number_parameters 614
_refine_ls_number_reflns 11832
_refine_ls_number_restraints 9
_refine_ls_restrained_S_all 1.037
_refine_ls_R_factor_all 0.0515
_refine_ls_R_factor_gt 0.0479
_refine_ls_shift/su_max 0.000
_refine_ls_shift/su_mean 0.000
_refine_ls_structure_factor_coef Fsqd
_refine_ls_weighting_details 'calc w=1/[\s^2^(Fo^2^)+(0.0845P)^2^+0.5049P] where P=(Fo^2^+2Fc^2^)/3'
_refine_ls_weighting_scheme calc
_refine_ls_wR_factor_gt 0.1280
_refine_ls_wR_factor_ref 0.1329
_reflns_number_gt 11116
_reflns_number_total 11832
_reflns_threshold_expression I>2\s(I)
_cod_data_source_file ja800355p-file007.cif
_cod_data_source_block gellman48
_cod_original_sg_symbol_Hall 'P 1         '
_cod_original_sg_symbol_H-M 'P 1 '
_cod_database_code 4107796

loop_
_symmetry_equiv_pos_as_xyz
'x, y, z'

loop_
_atom_site_label
_atom_site_type_symbol
_atom_site_fract_x
_atom_site_fract_y
_atom_site_fract_z
_atom_site_U_iso_or_equiv
_atom_site_adp_type
_atom_site_occupancy
_atom_site_symmetry_multiplicity
_atom_site_calc_flag
_atom_site_refinement_flags
_atom_site_disorder_assembly
_atom_site_disorder_group
O1 O 0.99078(19) 0.13894(16) 0.93935(12) 0.0273(3) Uani 1 1 d . . .
O2 O 0.9282(2) 0.17553(16) 0.77657(12) 0.0282(3) Uani 1 1 d . . .
O3 O 0.98299(18) 0.44648(16) 0.69025(12) 0.0251(3) Uani 1 1 d . . .
O4 O 1.06038(19) 0.24050(16) 0.47877(12) 0.0268(3) Uani 1 1 d . B .
O5 O 0.68767(18) 0.22855(16) 0.33694(12) 0.0272(3) Uani 1 1 d . . .
O6 O 0.87334(19) 0.58454(16) 0.30071(12) 0.0278(3) Uani 1 1 d . . .
O7 O 0.89540(18) 0.39976(16) 0.08190(12) 0.0265(3) Uani 1 1 d . . .
O8 O 0.40319(18) 0.48592(17) 0.00401(13) 0.0296(4) Uani 1 1 d . . .
O9 O 0.4392(2) 0.80878(18) 0.00917(14) 0.0346(4) Uani 1 1 d . . .
O10 O 0.4561(2) 0.76111(18) 0.16139(13) 0.0315(4) Uani 1 1 d . . .
N1 N 1.0135(2) 0.33818(18) 0.91906(14) 0.0218(3) Uani 1 1 d . . .
H1 H 1.0602 0.3571 0.9858 0.026 Uiso 1 1 calc R . .
N2 N 1.1818(2) 0.3862(2) 0.79549(14) 0.0249(4) Uani 1 1 d . . .
H2 H 1.2302 0.3824 0.8592 0.030 Uiso 1 1 calc R . .
N3 N 0.9264(2) 0.15460(17) 0.56452(14) 0.0221(4) Uani 1 1 d . B .
H3 H 0.9267 0.1377 0.6240 0.027 Uiso 1 1 calc R . .
N4 N 0.7762(2) 0.35452(18) 0.49717(15) 0.0236(4) Uani 1 1 d . . .
H4 H 0.8111 0.3551 0.5633 0.028 Uiso 1 1 calc R . .
N5 N 1.0008(2) 0.42615(18) 0.35229(14) 0.0221(4) Uani 1 1 d . . .
H5 H 1.0311 0.3833 0.4013 0.027 Uiso 1 1 calc R . .
N6 N 0.77433(19) 0.30585(17) 0.17201(13) 0.0205(3) Uani 1 1 d . . .
H6 H 0.7839 0.2793 0.2295 0.025 Uiso 1 1 calc R . .
N7 N 0.6179(2) 0.57394(18) 0.12638(14) 0.0231(4) Uani 1 1 d . . .
H7 H 0.6858 0.5665 0.1829 0.028 Uiso 1 1 calc R . .
C1 C 1.0201(3) -0.0663(3) 0.8400(2) 0.0411(6) Uani 1 1 d . . .
H1A H 0.9937 -0.0398 0.7738 0.062 Uiso 1 1 calc R . .
H1B H 0.9938 -0.1593 0.8282 0.062 Uiso 1 1 calc R . .
H1C H 1.1261 -0.0432 0.8752 0.062 Uiso 1 1 calc R . .
C2 C 0.9747(3) -0.0404(3) 1.0084(2) 0.0397(6) Uani 1 1 d . . .
H2A H 1.0808 -0.0195 1.0443 0.060 Uiso 1 1 calc R . .
H2B H 0.9456 -0.1330 0.9964 0.060 Uiso 1 1 calc R . .
H2C H 0.9219 0.0048 1.0505 0.060 Uiso 1 1 calc R . .
C3 C 0.7734(3) -0.0212(3) 0.8513(2) 0.0439(7) Uani 1 1 d . . .
H3A H 0.7243 0.0253 0.8956 0.066 Uiso 1 1 calc R . .
H3B H 0.7374 -0.1130 0.8357 0.066 Uiso 1 1 calc R . .
H3C H 0.7523 0.0099 0.7871 0.066 Uiso 1 1 calc R . .
C4 C 0.9376(3) 0.0008(2) 0.90612(19) 0.0286(5) Uani 1 1 d . . .
C5 C 0.9712(2) 0.2138(2) 0.86941(17) 0.0238(4) Uani 1 1 d . . .
C6 C 0.9822(2) 0.4419(2) 0.86244(16) 0.0215(4) Uani 1 1 d . . .
C7 C 0.8162(2) 0.4427(3) 0.81785(18) 0.0292(5) Uani 1 1 d . . .
H7A H 0.7735 0.3692 0.7602 0.044 Uiso 1 1 calc R . .
H7B H 0.7980 0.5222 0.7935 0.044 Uiso 1 1 calc R . .
H7C H 0.7710 0.4373 0.8713 0.044 Uiso 1 1 calc R . .
C8 C 1.0580(3) 0.5683(2) 0.93871(17) 0.0258(4) Uani 1 1 d . . .
H8A H 1.0125 0.5835 0.9929 0.039 Uiso 1 1 calc R . .
H8B H 1.0473 0.6390 0.9023 0.039 Uiso 1 1 calc R . .
H8C H 1.1626 0.5629 0.9697 0.039 Uiso 1 1 calc R . .
C9 C 1.0493(2) 0.4233(2) 0.77465(16) 0.0207(4) Uani 1 1 d . . .
C10 C 1.2495(2) 0.3518(2) 0.71601(17) 0.0247(4) Uani 1 1 d . B .
H10 H 1.2323 0.4151 0.6703 0.030 Uiso 1 1 calc R . .
C11 C 1.4156(3) 0.3518(3) 0.7629(2) 0.0441(7) Uani 1 1 d D . .
H11A H 1.4687 0.4397 0.7784 0.053 Uiso 0.50 1 calc PR A 1
H11B H 1.4376 0.3198 0.8275 0.053 Uiso 0.50 1 calc PR A 1
H11C H 1.4711 0.4190 0.7433 0.053 Uiso 0.50 1 calc PR A 2
H11D H 1.4451 0.3679 0.8390 0.053 Uiso 0.50 1 calc PR A 2
C12 C 1.4623(4) 0.2633(5) 0.6827(4) 0.0434(6) Uani 0.50 1 d PD B 1
H12A H 1.5019 0.3133 0.6413 0.052 Uiso 0.50 1 calc PR B 1
H12B H 1.5381 0.2134 0.7163 0.052 Uiso 0.50 1 calc PR B 1
C12A C 1.4451(5) 0.2193(4) 0.7198(4) 0.0434(6) Uani 0.50 1 d PD B 2
H12C H 1.4409 0.1601 0.7661 0.052 Uiso 0.50 1 calc PR B 2
H12D H 1.5428 0.2238 0.7102 0.052 Uiso 0.50 1 calc PR B 2
C13 C 1.3215(3) 0.1752(3) 0.6157(3) 0.0434(6) Uani 1 1 d D . .
H13A H 1.3330 0.0856 0.6217 0.052 Uiso 0.50 1 calc PR B 1
H13B H 1.3029 0.1801 0.5428 0.052 Uiso 0.50 1 calc PR B 1
H13C H 1.3368 0.2212 0.5634 0.052 Uiso 0.50 1 calc PR B 2
H13D H 1.3106 0.0817 0.5892 0.052 Uiso 0.50 1 calc PR B 2
C14 C 1.1900(2) 0.2141(2) 0.64885(17) 0.0239(4) Uani 1 1 d . B .
H14A H 1.1691 0.1562 0.6931 0.029 Uiso 0.50 1 calc PR C 1
H14B H 1.1691 0.1562 0.6931 0.029 Uiso 0.50 1 calc PR C 2
C15 C 1.0534(2) 0.2059(2) 0.55714(16) 0.0221(4) Uani 1 1 d . . .
C16 C 0.7866(2) 0.1250(2) 0.47863(17) 0.0239(4) Uani 1 1 d . . .
C17 C 0.6657(3) 0.0885(3) 0.5231(2) 0.0337(5) Uani 1 1 d . B .
H17A H 0.6850 0.0115 0.5511 0.051 Uiso 1 1 calc R . .
H17B H 0.5701 0.0714 0.4686 0.051 Uiso 1 1 calc R . .
H17C H 0.6648 0.1591 0.5781 0.051 Uiso 1 1 calc R . .
C18 C 0.7929(3) 0.0137(2) 0.39480(19) 0.0324(5) Uani 1 1 d . B .
H18A H 0.8619 0.0416 0.3613 0.049 Uiso 1 1 calc R . .
H18B H 0.6950 -0.0131 0.3436 0.049 Uiso 1 1 calc R . .
H18C H 0.8259 -0.0584 0.4260 0.049 Uiso 1 1 calc R . .
C19 C 0.7481(2) 0.2424(2) 0.43012(16) 0.0225(4) Uani 1 1 d . B .
C20 C 0.7520(3) 0.4747(2) 0.46603(18) 0.0267(5) Uani 1 1 d . . .
H20 H 0.6829 0.4568 0.3938 0.032 Uiso 1 1 calc R . .
C21 C 0.6865(3) 0.5640(3) 0.5364(2) 0.0396(6) Uani 1 1 d . . .
H21A H 0.5898 0.5828 0.4956 0.048 Uiso 1 1 calc R . .
H21B H 0.6728 0.5223 0.5913 0.048 Uiso 1 1 calc R . .
C22 C 0.7895(4) 0.6820(3) 0.5813(3) 0.0513(8) Uani 1 1 d . . .
H22A H 0.8568 0.6781 0.6499 0.062 Uiso 1 1 calc R . .
H22B H 0.7363 0.7567 0.5887 0.062 Uiso 1 1 calc R . .
C23 C 0.8772(4) 0.6922(3) 0.5044(2) 0.0399(6) Uani 1 1 d . . .
H23A H 0.8202 0.7262 0.4451 0.048 Uiso 1 1 calc R . .
H23B H 0.9728 0.7477 0.5390 0.048 Uiso 1 1 calc R . .
C24 C 0.8983(3) 0.5531(2) 0.47069(17) 0.0261(4) Uani 1 1 d . . .
H24 H 0.9822 0.5311 0.5247 0.031 Uiso 1 1 calc R . .
C25 C 0.9250(2) 0.5247(2) 0.36798(16) 0.0232(4) Uani 1 1 d . . .
C26 C 1.0342(2) 0.3882(2) 0.25637(16) 0.0231(4) Uani 1 1 d . . .
C27 C 1.0927(3) 0.2587(3) 0.25713(19) 0.0305(5) Uani 1 1 d . . .
H27A H 1.1853 0.2692 0.3140 0.046 Uiso 1 1 calc R . .
H27B H 1.1097 0.2280 0.1918 0.046 Uiso 1 1 calc R . .
H27C H 1.0205 0.1963 0.2662 0.046 Uiso 1 1 calc R . .
C28 C 1.1481(3) 0.4900(3) 0.2485(2) 0.0330(5) Uani 1 1 d . . .
H28A H 1.1058 0.5696 0.2425 0.050 Uiso 1 1 calc R . .
H28B H 1.1767 0.4598 0.1877 0.050 Uiso 1 1 calc R . .
H28C H 1.2349 0.5057 0.3104 0.050 Uiso 1 1 calc R . .
C29 C 0.8930(2) 0.3677(2) 0.16186(16) 0.0214(4) Uani 1 1 d . . .
C30 C 0.6307(2) 0.2800(2) 0.09365(16) 0.0206(4) Uani 1 1 d . . .
H30 H 0.6407 0.3013 0.0290 0.025 Uiso 1 1 calc R . .
C31 C 0.5594(3) 0.1405(2) 0.07008(19) 0.0289(5) Uani 1 1 d . . .
H31A H 0.5963 0.0854 0.0211 0.035 Uiso 1 1 calc R . .
H31B H 0.5779 0.1066 0.1337 0.035 Uiso 1 1 calc R . .
C32 C 0.3967(3) 0.1490(3) 0.0224(2) 0.0383(6) Uani 1 1 d . . .
H32A H 0.3349 0.0712 0.0231 0.046 Uiso 1 1 calc R . .
H32B H 0.3741 0.1604 -0.0493 0.046 Uiso 1 1 calc R . .
C33 C 0.3727(3) 0.2674(3) 0.0921(2) 0.0338(5) Uani 1 1 d . . .
H33A H 0.3519 0.2441 0.1524 0.041 Uiso 1 1 calc R . .
H33B H 0.2895 0.3070 0.0539 0.041 Uiso 1 1 calc R . .
C34 C 0.5172(2) 0.3595(2) 0.12621(17) 0.0229(4) Uani 1 1 d . . .
H34 H 0.5518 0.3869 0.2029 0.028 Uiso 1 1 calc R . .
C35 C 0.5053(2) 0.4785(2) 0.08049(17) 0.0240(4) Uani 1 1 d . . .
C36 C 0.6320(3) 0.6899(2) 0.08597(17) 0.0241(4) Uani 1 1 d . . .
C37 C 0.6575(3) 0.6598(2) -0.01757(19) 0.0305(5) Uani 1 1 d . . .
H37A H 0.7468 0.6192 -0.0101 0.046 Uiso 1 1 calc R . .
H37B H 0.6689 0.7393 -0.0416 0.046 Uiso 1 1 calc R . .
H37C H 0.5733 0.6014 -0.0676 0.046 Uiso 1 1 calc R . .
C38 C 0.7633(3) 0.7828(2) 0.16446(19) 0.0312(5) Uani 1 1 d . . .
H38A H 0.7504 0.7965 0.2324 0.047 Uiso 1 1 calc R . .
H38B H 0.7686 0.8648 0.1430 0.047 Uiso 1 1 calc R . .
H38C H 0.8543 0.7462 0.1680 0.047 Uiso 1 1 calc R . .
C39 C 0.4958(3) 0.7574(2) 0.07721(18) 0.0267(4) Uani 1 1 d . . .
C40 C 0.3397(3) 0.8358(3) 0.1681(2) 0.0350(5) Uani 1 1 d . . .
H40A H 0.2492 0.7999 0.1095 0.042 Uiso 1 1 calc R . .
H40B H 0.3683 0.9253 0.1648 0.042 Uiso 1 1 calc R . .
C41 C 0.3118(3) 0.8329(2) 0.26750(19) 0.0301(5) Uani 1 1 d . . .
C42 C 0.4072(3) 0.7871(3) 0.3467(2) 0.0349(5) Uani 1 1 d . . .
H42 H 0.4935 0.7562 0.3386 0.042 Uiso 1 1 calc R . .
C43 C 0.3756(3) 0.7866(3) 0.4373(2) 0.0388(6) Uani 1 1 d . . .
H43 H 0.4414 0.7561 0.4911 0.047 Uiso 1 1 calc R . .
C44 C 0.2506(3) 0.8297(3) 0.4504(2) 0.0457(7) Uani 1 1 d . . .
H44 H 0.2304 0.8294 0.5129 0.055 Uiso 1 1 calc R . .
C45 C 0.1570(5) 0.8724(5) 0.3738(3) 0.0747(14) Uani 1 1 d . . .
H45 H 0.0710 0.9030 0.3829 0.090 Uiso 1 1 calc R . .
C46 C 0.1841(4) 0.8721(4) 0.2830(3) 0.0561(9) Uani 1 1 d . . .
H46 H 0.1143 0.8993 0.2292 0.067 Uiso 1 1 calc R . .
C47 C 0.3821(3) 0.7688(3) 0.77158(19) 0.0323(5) Uani 1 1 d . . .
H47 H 0.4264 0.7696 0.8465 0.039 Uiso 1 1 calc R . .
Cl1 Cl 0.49140(8) 0.69123(8) 0.70461(6) 0.04649(18) Uani 1 1 d . . .
Cl2 Cl 0.37781(9) 0.92816(7) 0.75589(7) 0.05018(19) Uani 1 1 d . . .
Cl3 Cl 0.20435(8) 0.68451(7) 0.72744(7) 0.04924(19) Uani 1 1 d . . .

loop_
_atom_site_aniso_label
_atom_site_aniso_U_11
_atom_site_aniso_U_22
_atom_site_aniso_U_33
_atom_site_aniso_U_23
_atom_site_aniso_U_13
_atom_site_aniso_U_12
O1 0.0353(9) 0.0255(8) 0.0225(8) 0.0077(6) 0.0104(7) 0.0027(7)
O2 0.0379(9) 0.0284(8) 0.0198(8) 0.0051(6) 0.0123(7) 0.0017(7)
O3 0.0294(8) 0.0284(8) 0.0191(7) 0.0091(6) 0.0076(6) 0.0059(6)
O4 0.0336(8) 0.0284(8) 0.0242(8) 0.0101(6) 0.0140(7) 0.0091(7)
O5 0.0291(8) 0.0339(9) 0.0188(7) 0.0085(6) 0.0064(6) 0.0046(7)
O6 0.0335(8) 0.0261(8) 0.0206(8) 0.0090(6) 0.0018(6) 0.0046(6)
O7 0.0284(8) 0.0364(9) 0.0167(7) 0.0085(6) 0.0092(6) 0.0029(7)
O8 0.0242(8) 0.0377(9) 0.0257(8) 0.0116(7) 0.0025(6) 0.0081(7)
O9 0.0442(10) 0.0362(10) 0.0267(9) 0.0129(7) 0.0104(7) 0.0161(8)
O10 0.0372(9) 0.0380(9) 0.0268(8) 0.0122(7) 0.0146(7) 0.0198(8)
N1 0.0263(9) 0.0242(9) 0.0176(8) 0.0063(7) 0.0099(7) 0.0038(7)
N2 0.0247(9) 0.0348(10) 0.0184(9) 0.0070(7) 0.0100(7) 0.0073(7)
N3 0.0290(9) 0.0229(9) 0.0167(8) 0.0071(7) 0.0084(7) 0.0058(7)
N4 0.0272(9) 0.0260(9) 0.0211(9) 0.0093(7) 0.0087(7) 0.0097(7)
N5 0.0250(9) 0.0257(9) 0.0152(8) 0.0059(7) 0.0045(7) 0.0049(7)
N6 0.0201(8) 0.0252(9) 0.0163(8) 0.0075(7) 0.0046(6) 0.0028(7)
N7 0.0274(9) 0.0236(9) 0.0178(8) 0.0056(7) 0.0048(7) 0.0087(7)
C1 0.0458(15) 0.0323(13) 0.0422(15) 0.0005(11) 0.0135(12) 0.0084(11)
C2 0.0445(14) 0.0366(14) 0.0375(14) 0.0190(11) 0.0077(11) -0.0002(11)
C3 0.0281(12) 0.0560(18) 0.0456(16) 0.0214(14) 0.0058(11) -0.0060(12)
C4 0.0302(11) 0.0273(12) 0.0296(12) 0.0114(9) 0.0095(9) 0.0009(9)
C5 0.0237(10) 0.0294(11) 0.0238(11) 0.0096(9) 0.0129(8) 0.0057(8)
C6 0.0225(9) 0.0258(10) 0.0185(9) 0.0057(8) 0.0093(8) 0.0042(8)
C7 0.0234(10) 0.0412(13) 0.0254(11) 0.0067(9) 0.0104(9) 0.0094(9)
C8 0.0299(11) 0.0245(10) 0.0238(11) 0.0035(8) 0.0099(9) 0.0071(8)
C9 0.0230(9) 0.0201(9) 0.0196(10) 0.0036(7) 0.0088(8) 0.0014(8)
C10 0.0242(10) 0.0296(11) 0.0227(10) 0.0032(8) 0.0123(8) 0.0033(8)
C11 0.0249(12) 0.068(2) 0.0358(14) -0.0053(13) 0.0137(10) 0.0084(12)
C12 0.0309(10) 0.0322(11) 0.0644(17) 0.0000(10) 0.0162(11) 0.0103(9)
C12A 0.0309(10) 0.0322(11) 0.0644(17) 0.0000(10) 0.0162(11) 0.0103(9)
C13 0.0309(10) 0.0322(11) 0.0644(17) 0.0000(10) 0.0162(11) 0.0103(9)
C14 0.0261(10) 0.0245(10) 0.0248(10) 0.0101(8) 0.0095(8) 0.0091(8)
C15 0.0290(10) 0.0194(9) 0.0215(10) 0.0057(7) 0.0113(8) 0.0092(8)
C16 0.0277(10) 0.0250(10) 0.0195(10) 0.0059(8) 0.0078(8) 0.0032(8)
C17 0.0331(12) 0.0386(13) 0.0327(13) 0.0133(11) 0.0132(10) 0.0006(10)
C18 0.0424(13) 0.0281(12) 0.0236(11) 0.0026(9) 0.0075(10) 0.0065(10)
C19 0.0225(10) 0.0293(11) 0.0191(10) 0.0070(8) 0.0102(8) 0.0052(8)
C20 0.0328(11) 0.0299(11) 0.0216(10) 0.0096(9) 0.0100(9) 0.0152(9)
C21 0.0516(16) 0.0388(14) 0.0388(14) 0.0117(11) 0.0224(12) 0.0281(13)
C22 0.0541(18) 0.0444(16) 0.0541(19) -0.0004(14) 0.0195(15) 0.0157(14)
C23 0.0664(19) 0.0257(12) 0.0285(13) 0.0052(10) 0.0147(12) 0.0158(12)
C24 0.0368(12) 0.0213(10) 0.0192(10) 0.0056(8) 0.0055(9) 0.0095(9)
C25 0.0269(10) 0.0218(10) 0.0197(10) 0.0065(8) 0.0049(8) 0.0026(8)
C26 0.0197(9) 0.0306(11) 0.0195(10) 0.0065(8) 0.0066(8) 0.0026(8)
C27 0.0269(11) 0.0423(14) 0.0256(11) 0.0089(10) 0.0102(9) 0.0129(10)
C28 0.0248(11) 0.0423(14) 0.0308(12) 0.0091(10) 0.0091(9) -0.0054(10)
C29 0.0225(9) 0.0246(10) 0.0194(10) 0.0059(8) 0.0087(8) 0.0056(8)
C30 0.0189(9) 0.0246(10) 0.0176(9) 0.0046(8) 0.0046(7) 0.0042(8)
C31 0.0284(11) 0.0246(11) 0.0293(12) 0.0034(9) 0.0049(9) 0.0010(9)
C32 0.0300(12) 0.0379(14) 0.0396(14) 0.0089(11) 0.0028(10) -0.0060(10)
C33 0.0239(11) 0.0392(14) 0.0419(14) 0.0165(11) 0.0117(10) 0.0039(9)
C34 0.0227(9) 0.0270(11) 0.0214(10) 0.0079(8) 0.0082(8) 0.0058(8)
C35 0.0242(10) 0.0288(11) 0.0218(10) 0.0060(8) 0.0097(8) 0.0103(8)
C36 0.0291(10) 0.0233(10) 0.0199(10) 0.0054(8) 0.0064(8) 0.0079(8)
C37 0.0369(12) 0.0322(12) 0.0240(11) 0.0038(9) 0.0136(9) 0.0043(10)
C38 0.0372(12) 0.0257(11) 0.0268(12) 0.0063(9) 0.0051(10) 0.0018(9)
C39 0.0298(11) 0.0263(11) 0.0239(11) 0.0062(8) 0.0070(9) 0.0090(9)
C40 0.0367(13) 0.0372(13) 0.0354(13) 0.0110(10) 0.0124(10) 0.0201(11)
C41 0.0284(11) 0.0300(12) 0.0291(12) 0.0007(9) 0.0077(9) 0.0076(9)
C42 0.0373(13) 0.0395(14) 0.0366(13) 0.0156(11) 0.0182(11) 0.0141(11)
C43 0.0455(15) 0.0430(15) 0.0318(13) 0.0106(11) 0.0159(11) 0.0101(12)
C44 0.0435(15) 0.0618(19) 0.0305(14) 0.0008(13) 0.0145(12) 0.0099(14)
C45 0.067(2) 0.128(4) 0.049(2) 0.024(2) 0.0323(18) 0.062(3)
C46 0.0521(18) 0.085(3) 0.0398(16) 0.0201(16) 0.0145(14) 0.0441(19)
C47 0.0369(12) 0.0369(13) 0.0249(11) 0.0083(10) 0.0115(10) 0.0064(10)
Cl1 0.0438(4) 0.0623(5) 0.0371(4) 0.0076(3) 0.0193(3) 0.0105(3)
Cl2 0.0475(4) 0.0401(4) 0.0620(5) 0.0173(3) 0.0139(3) 0.0010(3)
Cl3 0.0454(4) 0.0406(4) 0.0634(5) 0.0022(3) 0.0271(4) -0.0024(3)

loop_
_atom_type_symbol
_atom_type_description
_atom_type_scat_dispersion_real
_atom_type_scat_dispersion_imag
_atom_type_scat_source
C C 0.0033 0.0016 'International Tables Vol C Tables 4.2.6.8 and 6.1.1.4'
H H 0.0000 0.0000 'International Tables Vol C Tables 4.2.6.8 and 6.1.1.4'
N N 0.0061 0.0033 'International Tables Vol C Tables 4.2.6.8 and 6.1.1.4'
O O 0.0106 0.0060 'International Tables Vol C Tables 4.2.6.8 and 6.1.1.4'
Cl Cl 0.1484 0.1585 'International Tables Vol C Tables 4.2.6.8 and 6.1.1.4'

loop_
_geom_angle_atom_site_label_1
_geom_angle_atom_site_label_2
_geom_angle_atom_site_label_3
_geom_angle
_geom_angle_publ_flag
C5 O1 C4 120.15(18) yes
C39 O10 C40 115.91(18) yes
C5 N1 C6 120.63(18) yes
C5 N1 H1 119.7 ?
C6 N1 H1 119.7 ?
C9 N2 C10 122.07(19) yes
C9 N2 H2 119.0 ?
C10 N2 H2 119.0 ?
C15 N3 C16 123.70(18) yes
C15 N3 H3 118.1 ?
C16 N3 H3 118.1 ?
C19 N4 C20 123.02(19) yes
C19 N4 H4 118.5 ?
C20 N4 H4 118.5 ?
C25 N5 C26 122.26(18) yes
C25 N5 H5 118.9 ?
C26 N5 H5 118.9 ?
C29 N6 C30 123.75(18) yes
C29 N6 H6 118.1 ?
C30 N6 H6 118.1 ?
C35 N7 C36 122.64(18) yes
C35 N7 H7 118.7 ?
C36 N7 H7 118.7 ?
C4 C1 H1A 109.5 ?
C4 C1 H1B 109.5 ?
H1A C1 H1B 109.5 ?
C4 C1 H1C 109.5 ?
H1A C1 H1C 109.5 ?
H1B C1 H1C 109.5 ?
C4 C2 H2A 109.5 ?
C4 C2 H2B 109.5 ?
H2A C2 H2B 109.5 ?
C4 C2 H2C 109.5 ?
H2A C2 H2C 109.5 ?
H2B C2 H2C 109.5 ?
C4 C3 H3A 109.5 ?
C4 C3 H3B 109.5 ?
H3A C3 H3B 109.5 ?
C4 C3 H3C 109.5 ?
H3A C3 H3C 109.5 ?
H3B C3 H3C 109.5 ?
O1 C4 C3 110.1(2) ?
O1 C4 C2 101.5(2) ?
C3 C4 C2 111.3(2) ?
O1 C4 C1 111.3(2) ?
C3 C4 C1 111.8(2) ?
C2 C4 C1 110.5(2) ?
O2 C5 O1 125.4(2) ?
O2 C5 N1 125.3(2) ?
O1 C5 N1 109.22(19) ?
N1 C6 C7 110.85(18) ?
N1 C6 C8 107.07(17) ?
C7 C6 C8 111.16(18) ?
N1 C6 C9 109.27(17) ?
C7 C6 C9 109.67(18) ?
C8 C6 C9 108.75(18) ?
C6 C7 H7A 109.5 ?
C6 C7 H7B 109.5 ?
H7A C7 H7B 109.5 ?
C6 C7 H7C 109.5 ?
H7A C7 H7C 109.5 ?
H7B C7 H7C 109.5 ?
C6 C8 H8A 109.5 ?
C6 C8 H8B 109.5 ?
H8A C8 H8B 109.5 ?
C6 C8 H8C 109.5 ?
H8A C8 H8C 109.5 ?
H8B C8 H8C 109.5 ?
O3 C9 N2 122.5(2) ?
O3 C9 C6 120.41(19) ?
N2 C9 C6 117.07(18) ?
N2 C10 C11 111.47(19) ?
N2 C10 C14 113.52(19) ?
C11 C10 C14 104.7(2) ?
N2 C10 H10 109.0 ?
C11 C10 H10 109.0 ?
C14 C10 H10 109.0 ?
C12A C11 C12 30.4(3) ?
C12A C11 C10 105.8(2) ?
C12 C11 C10 106.6(2) ?
C12A C11 H11A 134.3 ?
C12 C11 H11A 110.4 ?
C10 C11 H11A 110.4 ?
C12A C11 H11B 82.9 ?
C12 C11 H11B 110.4 ?
C10 C11 H11B 110.4 ?
H11A C11 H11B 108.6 ?
C12A C11 H11C 110.6 ?
C12 C11 H11C 82.5 ?
C10 C11 H11C 110.6 ?
H11A C11 H11C 29.8 ?
H11B C11 H11C 130.7 ?
C12A C11 H11D 110.6 ?
C12 C11 H11D 133.5 ?
C10 C11 H11D 110.6 ?
H11A C11 H11D 81.7 ?
H11B C11 H11D 29.5 ?
H11C C11 H11D 108.7 ?
C13 C12 C11 104.5(3) ?
C13 C12 H12A 110.9 ?
C11 C12 H12A 110.9 ?
C13 C12 H12B 110.9 ?
C11 C12 H12B 110.9 ?
H12A C12 H12B 108.9 ?
C11 C12A C13 104.2(3) ?
C11 C12A H12C 110.9 ?
C13 C12A H12C 110.9 ?
C11 C12A H12D 110.9 ?
C13 C12A H12D 110.9 ?
H12C C12A H12D 108.9 ?
C12 C13 C14 110.6(2) ?
C12 C13 C12A 30.4(3) ?
C14 C13 C12A 99.5(3) ?
C12 C13 H13A 109.5 ?
C14 C13 H13A 109.5 ?
C12A C13 H13A 88.2 ?
C12 C13 H13B 109.5 ?
C14 C13 H13B 109.5 ?
C12A C13 H13B 138.7 ?
H13A C13 H13B 108.1 ?
C12 C13 H13C 81.6 ?
C14 C13 H13C 111.9 ?
C12A C13 H13C 111.9 ?
H13A C13 H13C 129.4 ?
H13B C13 H13C 29.8 ?
C12 C13 H13D 127.1 ?
C14 C13 H13D 111.9 ?
C12A C13 H13D 111.9 ?
H13A C13 H13D 25.2 ?
H13B C13 H13D 84.2 ?
H13C C13 H13D 109.6 ?
C15 C14 C13 111.9(2) ?
C15 C14 C10 114.56(18) ?
C13 C14 C10 102.92(19) ?
C15 C14 H14A 109.1 ?
C13 C14 H14A 109.1 ?
C10 C14 H14A 109.1 ?
C15 C14 H14B 109.1 ?
C13 C14 H14B 109.1 ?
C10 C14 H14B 109.1 ?
H14A C14 H14B 0.0 ?
O4 C15 N3 122.3(2) ?
O4 C15 C14 121.2(2) ?
N3 C15 C14 116.46(18) ?
N3 C16 C18 110.69(19) ?
N3 C16 C17 107.06(18) ?
C18 C16 C17 110.2(2) ?
N3 C16 C19 111.93(18) ?
C18 C16 C19 108.93(18) ?
C17 C16 C19 108.01(18) ?
C16 C17 H17A 109.5 ?
C16 C17 H17B 109.5 ?
H17A C17 H17B 109.5 ?
C16 C17 H17C 109.5 ?
H17A C17 H17C 109.5 ?
H17B C17 H17C 109.5 ?
C16 C18 H18A 109.5 ?
C16 C18 H18B 109.5 ?
H18A C18 H18B 109.5 ?
C16 C18 H18C 109.5 ?
H18A C18 H18C 109.5 ?
H18B C18 H18C 109.5 ?
O5 C19 N4 124.1(2) ?
O5 C19 C16 120.6(2) ?
N4 C19 C16 115.16(18) ?
N4 C20 C21 112.7(2) ?
N4 C20 C24 111.85(18) ?
C21 C20 C24 105.7(2) ?
N4 C20 H20 108.8 ?
C21 C20 H20 108.8 ?
C24 C20 H20 108.8 ?
C22 C21 C20 107.5(3) ?
C22 C21 H21A 110.2 ?
C20 C21 H21A 110.2 ?
C22 C21 H21B 110.2 ?
C20 C21 H21B 110.2 ?
H21A C21 H21B 108.5 ?
C21 C22 C23 105.5(3) ?
C21 C22 H22A 110.6 ?
C23 C22 H22A 110.6 ?
C21 C22 H22B 110.6 ?
C23 C22 H22B 110.6 ?
H22A C22 H22B 108.8 ?
C24 C23 C22 102.5(2) ?
C24 C23 H23A 111.3 ?
C22 C23 H23A 111.3 ?
C24 C23 H23B 111.3 ?
C22 C23 H23B 111.3 ?
H23A C23 H23B 109.2 ?
C25 C24 C23 113.77(19) ?
C25 C24 C20 111.30(18) ?
C23 C24 C20 103.6(2) ?
C25 C24 H24 109.3 ?
C23 C24 H24 109.3 ?
C20 C24 H24 109.3 ?
O6 C25 N5 122.1(2) ?
O6 C25 C24 121.3(2) ?
N5 C25 C24 116.53(18) ?
N5 C26 C28 110.24(19) ?
N5 C26 C27 107.62(18) ?
C28 C26 C27 110.8(2) ?
N5 C26 C29 110.77(17) ?
C28 C26 C29 110.06(18) ?
C27 C26 C29 107.26(18) ?
C26 C27 H27A 109.5 ?
C26 C27 H27B 109.5 ?
H27A C27 H27B 109.5 ?
C26 C27 H27C 109.5 ?
H27A C27 H27C 109.5 ?
H27B C27 H27C 109.5 ?
C26 C28 H28A 109.5 ?
C26 C28 H28B 109.5 ?
H28A C28 H28B 109.5 ?
C26 C28 H28C 109.5 ?
H28A C28 H28C 109.5 ?
H28B C28 H28C 109.5 ?
O7 C29 N6 123.7(2) ?
O7 C29 C26 121.06(19) ?
N6 C29 C26 115.12(18) ?
N6 C30 C31 113.36(18) ?
N6 C30 C34 112.47(17) ?
C31 C30 C34 104.34(17) ?
N6 C30 H30 108.8 ?
C31 C30 H30 108.8 ?
C34 C30 H30 108.8 ?
C32 C31 C30 102.92(19) ?
C32 C31 H31A 111.2 ?
C30 C31 H31A 111.2 ?
C32 C31 H31B 111.2 ?
C30 C31 H31B 111.2 ?
H31A C31 H31B 109.1 ?
C31 C32 C33 103.3(2) ?
C31 C32 H32A 111.1 ?
C33 C32 H32A 111.1 ?
C31 C32 H32B 111.1 ?
C33 C32 H32B 111.1 ?
H32A C32 H32B 109.1 ?
C32 C33 C34 105.2(2) ?
C32 C33 H33A 110.7 ?
C34 C33 H33A 110.7 ?
C32 C33 H33B 110.7 ?
C34 C33 H33B 110.7 ?
H33A C33 H33B 108.8 ?
C35 C34 C33 114.22(18) ?
C35 C34 C30 110.50(17) ?
C33 C34 C30 106.05(18) ?
C35 C34 H34 108.6 ?
C33 C34 H34 108.6 ?
C30 C34 H34 108.6 ?
O8 C35 N7 121.8(2) ?
O8 C35 C34 122.8(2) ?
N7 C35 C34 115.40(19) ?
N7 C36 C37 111.51(19) ?
N7 C36 C39 110.45(19) ?
C37 C36 C39 110.51(19) ?
N7 C36 C38 107.80(18) ?
C37 C36 C38 109.6(2) ?
C39 C36 C38 106.80(19) ?
C36 C37 H37A 109.5 ?
C36 C37 H37B 109.5 ?
H37A C37 H37B 109.5 ?
C36 C37 H37C 109.5 ?
H37A C37 H37C 109.5 ?
H37B C37 H37C 109.5 ?
C36 C38 H38A 109.5 ?
C36 C38 H38B 109.5 ?
H38A C38 H38B 109.5 ?
C36 C38 H38C 109.5 ?
H38A C38 H38C 109.5 ?
H38B C38 H38C 109.5 ?
O9 C39 O10 124.0(2) ?
O9 C39 C36 125.2(2) ?
O10 C39 C36 110.59(18) ?
O10 C40 C41 109.1(2) ?
O10 C40 H40A 109.9 ?
C41 C40 H40A 109.9 ?
O10 C40 H40B 109.9 ?
C41 C40 H40B 109.9 ?
H40A C40 H40B 108.3 ?
C42 C41 C46 117.0(3) ?
C42 C41 C40 122.5(2) ?
C46 C41 C40 120.5(2) ?
C43 C42 C41 119.9(2) ?
C43 C42 H42 120.0 ?
C41 C42 H42 120.0 ?
C44 C43 C42 121.1(3) ?
C44 C43 H43 119.5 ?
C42 C43 H43 119.5 ?
C45 C44 C43 119.4(3) ?
C45 C44 H44 120.3 ?
C43 C44 H44 120.3 ?
C44 C45 C46 120.9(3) ?
C44 C45 H45 119.6 ?
C46 C45 H45 119.6 ?
C45 C46 C41 121.7(3) ?
C45 C46 H46 119.1 ?
C41 C46 H46 119.1 ?
Cl3 C47 Cl2 110.61(14) ?
Cl3 C47 Cl1 109.82(15) ?
Cl2 C47 Cl1 110.42(14) ?
Cl3 C47 H47 108.6 ?
Cl2 C47 H47 108.6 ?
Cl1 C47 H47 108.6 ?

loop_
_geom_bond_atom_site_label_1
_geom_bond_atom_site_label_2
_geom_bond_distance
_geom_bond_publ_flag
O1 C5 1.350(3) yes
O1 C4 1.471(3) yes
O2 C5 1.215(3) yes
O3 C9 1.236(3) yes
O4 C15 1.235(3) yes
O5 C19 1.229(3) yes
O6 C25 1.232(3) yes
O7 C29 1.231(3) yes
O8 C35 1.232(3) yes
O9 C39 1.191(3) yes
O10 C39 1.338(3) yes
O10 C40 1.444(3) yes
N1 C5 1.355(3) yes
N1 C6 1.473(3) yes
N1 H1 0.8800 ?
N2 C9 1.330(3) yes
N2 C10 1.458(3) yes
N2 H2 0.8800 ?
N3 C15 1.344(3) yes
N3 C16 1.473(3) yes
N3 H3 0.8800 ?
N4 C19 1.337(3) yes
N4 C20 1.444(3) yes
N4 H4 0.8800 ?
N5 C25 1.354(3) yes
N5 C26 1.467(3) yes
N5 H5 0.8800 ?
N6 C29 1.336(3) yes
N6 C30 1.450(3) yes
N6 H6 0.8800 ?
N7 C35 1.345(3) yes
N7 C36 1.466(3) yes
N7 H7 0.8800 ?
C1 C4 1.518(4) ?
C1 H1A 0.9800 ?
C1 H1B 0.9800 ?
C1 H1C 0.9800 ?
C2 C4 1.515(3) ?
C2 H2A 0.9800 ?
C2 H2B 0.9800 ?
C2 H2C 0.9800 ?
C3 C4 1.513(4) ?
C3 H3A 0.9800 ?
C3 H3B 0.9800 ?
C3 H3C 0.9800 ?
C6 C7 1.532(3) ?
C6 C8 1.537(3) ?
C6 C9 1.542(3) ?
C7 H7A 0.9800 ?
C7 H7B 0.9800 ?
C7 H7C 0.9800 ?
C8 H8A 0.9800 ?
C8 H8B 0.9800 ?
C8 H8C 0.9800 ?
C10 C11 1.536(3) ?
C10 C14 1.560(3) ?
C10 H10 1.0000 ?
C11 C12A 1.524(3) ?
C11 C12 1.533(3) ?
C11 H11A 0.9900 ?
C11 H11B 0.9900 ?
C11 H11C 0.9900 ?
C11 H11D 0.9900 ?
C12 C13 1.526(3) ?
C12 H12A 0.9900 ?
C12 H12B 0.9900 ?
C12A C13 1.540(4) ?
C12A H12C 0.9900 ?
C12A H12D 0.9900 ?
C13 C14 1.538(3) ?
C13 H13A 0.9900 ?
C13 H13B 0.9900 ?
C13 H13C 0.9900 ?
C13 H13D 0.9900 ?
C14 C15 1.516(3) ?
C14 H14A 1.0000 ?
C14 H14B 1.0000 ?
C16 C18 1.534(3) ?
C16 C17 1.536(3) ?
C16 C19 1.548(3) ?
C17 H17A 0.9800 ?
C17 H17B 0.9800 ?
C17 H17C 0.9800 ?
C18 H18A 0.9800 ?
C18 H18B 0.9800 ?
C18 H18C 0.9800 ?
C20 C21 1.555(3) ?
C20 C24 1.563(4) ?
C20 H20 1.0000 ?
C21 C22 1.457(5) ?
C21 H21A 0.9900 ?
C21 H21B 0.9900 ?
C22 C23 1.569(5) ?
C22 H22A 0.9900 ?
C22 H22B 0.9900 ?
C23 C24 1.530(3) ?
C23 H23A 0.9900 ?
C23 H23B 0.9900 ?
C24 C25 1.515(3) ?
C24 H24 1.0000 ?
C26 C28 1.530(3) ?
C26 C27 1.538(3) ?
C26 C29 1.550(3) ?
C27 H27A 0.9800 ?
C27 H27B 0.9800 ?
C27 H27C 0.9800 ?
C28 H28A 0.9800 ?
C28 H28B 0.9800 ?
C28 H28C 0.9800 ?
C30 C31 1.530(3) ?
C30 C34 1.563(3) ?
C30 H30 1.0000 ?
C31 C32 1.524(3) ?
C31 H31A 0.9900 ?
C31 H31B 0.9900 ?
C32 C33 1.533(4) ?
C32 H32A 0.9900 ?
C32 H32B 0.9900 ?
C33 C34 1.537(3) ?
C33 H33A 0.9900 ?
C33 H33B 0.9900 ?
C34 C35 1.520(3) ?
C34 H34 1.0000 ?
C36 C37 1.522(3) ?
C36 C39 1.531(3) ?
C36 C38 1.539(3) ?
C37 H37A 0.9800 ?
C37 H37B 0.9800 ?
C37 H37C 0.9800 ?
C38 H38A 0.9800 ?
C38 H38B 0.9800 ?
C38 H38C 0.9800 ?
C40 C41 1.498(4) ?
C40 H40A 0.9900 ?
C40 H40B 0.9900 ?
C41 C42 1.397(4) ?
C41 C46 1.397(4) ?
C42 C43 1.389(4) ?
C42 H42 0.9500 ?
C43 C44 1.375(4) ?
C43 H43 0.9500 ?
C44 C45 1.348(5) ?
C44 H44 0.9500 ?
C45 C46 1.370(5) ?
C45 H45 0.9500 ?
C46 H46 0.9500 ?
C47 Cl3 1.749(3) yes
C47 Cl2 1.761(3) yes
C47 Cl1 1.771(3) yes
C47 H47 1.0000 ?

loop_
_geom_hbond_atom_site_label_D
_geom_hbond_atom_site_label_H
_geom_hbond_atom_site_label_A
_geom_hbond_distance_DH
_geom_hbond_distance_HA
_geom_hbond_distance_DA
_geom_hbond_angle_DHA
_geom_hbond_site_symmetry_A
N1 H1 O7 0.88 2.39 2.840(2) 111.7 1_556
N2 H2 O8 0.88 2.23 2.989(3) 144.5 1_656
N3 H3 O2 0.88 2.09 2.923(2) 157.4 .
N4 H4 O3 0.88 2.05 2.774(3) 139.2 .
N5 H5 O4 0.88 2.01 2.865(2) 162.2 .
N6 H6 O5 0.88 2.11 2.904(2) 149.1 .
N7 H7 O6 0.88 2.01 2.866(2) 164.4 .

loop_
_geom_torsion_atom_site_label_1
_geom_torsion_atom_site_label_2
_geom_torsion_atom_site_label_3
_geom_torsion_atom_site_label_4
_geom_torsion
C5 O1 C4 C3 -58.9(3)
C5 O1 C4 C2 -176.8(2)
C5 O1 C4 C1 65.7(3)
C4 O1 C5 O2 -9.8(3)
C4 O1 C5 N1 173.02(19)
C6 N1 C5 O2 12.6(3)
C6 N1 C5 O1 -170.23(18)
C5 N1 C6 C7 64.2(2)
C5 N1 C6 C8 -174.35(19)
C5 N1 C6 C9 -56.7(2)
C10 N2 C9 O3 -9.3(3)
C10 N2 C9 C6 173.0(2)
N1 C6 C9 O3 141.6(2)
C7 C6 C9 O3 19.9(3)
C8 C6 C9 O3 -101.8(2)
N1 C6 C9 N2 -40.7(3)
C7 C6 C9 N2 -162.4(2)
C8 C6 C9 N2 75.8(2)
C9 N2 C10 C11 163.0(2)
C9 N2 C10 C14 -79.0(3)
N2 C10 C11 C12A 124.7(3)
C14 C10 C11 C12A 1.6(4)
N2 C10 C11 C12 156.4(3)
C14 C10 C11 C12 33.3(4)
C12A C11 C12 C13 70.3(3)
C10 C11 C12 C13 -22.8(5)
C12 C11 C12A C13 -68.7(3)
C10 C11 C12A C13 27.2(5)
C11 C12 C13 C14 3.8(5)
C11 C12 C13 C12A -69.1(3)
C11 C12A C13 C12 69.9(3)
C11 C12A C13 C14 -45.0(4)
C12 C13 C14 C15 139.6(4)
C12A C13 C14 C15 168.9(3)
C12 C13 C14 C10 16.1(4)
C12A C13 C14 C10 45.4(3)
N2 C10 C14 C15 86.9(2)
C11 C10 C14 C15 -151.3(2)
N2 C10 C14 C13 -151.4(2)
C11 C10 C14 C13 -29.6(3)
C16 N3 C15 O4 5.1(3)
C16 N3 C15 C14 -172.42(19)
C13 C14 C15 O4 -40.1(3)
C10 C14 C15 O4 76.6(3)
C13 C14 C15 N3 137.4(2)
C10 C14 C15 N3 -105.9(2)
C15 N3 C16 C18 68.6(3)
C15 N3 C16 C17 -171.3(2)
C15 N3 C16 C19 -53.1(3)
C20 N4 C19 O5 -6.6(3)
C20 N4 C19 C16 177.93(19)
N3 C16 C19 O5 143.9(2)
C18 C16 C19 O5 21.1(3)
C17 C16 C19 O5 -98.5(2)
N3 C16 C19 N4 -40.5(3)
C18 C16 C19 N4 -163.2(2)
C17 C16 C19 N4 77.1(2)
C19 N4 C20 C21 139.8(2)
C19 N4 C20 C24 -101.3(2)
N4 C20 C21 C22 120.3(3)
C24 C20 C21 C22 -2.2(3)
C20 C21 C22 C23 25.0(3)
C21 C22 C23 C24 -38.8(3)
C22 C23 C24 C25 157.1(2)
C22 C23 C24 C20 36.2(3)
N4 C20 C24 C25 92.5(2)
C21 C20 C24 C25 -144.50(19)
N4 C20 C24 C23 -144.9(2)
C21 C20 C24 C23 -21.9(2)
C26 N5 C25 O6 3.6(3)
C26 N5 C25 C24 179.9(2)
C23 C24 C25 O6 -29.5(3)
C20 C24 C25 O6 87.0(2)
C23 C24 C25 N5 154.1(2)
C20 C24 C25 N5 -89.4(2)
C25 N5 C26 C28 70.2(3)
C25 N5 C26 C27 -168.8(2)
C25 N5 C26 C29 -51.9(3)
C30 N6 C29 O7 -6.1(3)
C30 N6 C29 C26 178.36(18)
N5 C26 C29 O7 142.3(2)
C28 C26 C29 O7 20.2(3)
C27 C26 C29 O7 -100.5(2)
N5 C26 C29 N6 -42.0(3)
C28 C26 C29 N6 -164.2(2)
C27 C26 C29 N6 75.2(2)
C29 N6 C30 C31 131.2(2)
C29 N6 C30 C34 -110.7(2)
N6 C30 C31 C32 158.42(19)
C34 C30 C31 C32 35.7(2)
C30 C31 C32 C33 -43.2(2)
C31 C32 C33 C34 33.8(3)
C32 C33 C34 C35 110.5(2)
C32 C33 C34 C30 -11.5(2)
N6 C30 C34 C35 97.5(2)
C31 C30 C34 C35 -139.21(19)
N6 C30 C34 C33 -138.19(19)
C31 C30 C34 C33 -14.9(2)
C36 N7 C35 O8 -3.6(3)
C36 N7 C35 C34 173.52(18)
C33 C34 C35 O8 -17.9(3)
C30 C34 C35 O8 101.5(2)
C33 C34 C35 N7 165.0(2)
C30 C34 C35 N7 -75.5(2)
C35 N7 C36 C37 -65.9(3)
C35 N7 C36 C39 57.4(3)
C35 N7 C36 C38 173.8(2)
C40 O10 C39 O9 -1.6(4)
C40 O10 C39 C36 172.9(2)
N7 C36 C39 O9 -141.7(2)
C37 C36 C39 O9 -17.9(3)
C38 C36 C39 O9 101.3(3)
N7 C36 C39 O10 43.8(3)
C37 C36 C39 O10 167.7(2)
C38 C36 C39 O10 -73.1(2)
C39 O10 C40 C41 -178.5(2)
O10 C40 C41 C42 12.2(4)
O10 C40 C41 C46 -165.3(3)
C46 C41 C42 C43 -2.4(4)
C40 C41 C42 C43 -180.0(3)
C41 C42 C43 C44 0.6(5)
C42 C43 C44 C45 0.4(6)
C43 C44 C45 C46 0.6(7)
C44 C45 C46 C41 -2.6(8)
C42 C41 C46 C45 3.4(6)
C40 C41 C46 C45 -178.9(4)
